data_2311318
loop_
_publ_author_name
'Nguyen, Vu D.'
'McCormick, Cameron A.'
'Pascal, Jr, Robert A'
'Mague, Joel T.'
'Koplitz, Lynn V.'

_publ_section_title
;
 Crystal structure of 2-cyano-1-methyl-pyridinium bromide.
;
_journal_coeditor_code HB7523
_journal_issue 'Pt 11'
_journal_name_full 'Acta crystallographica. Section E, Crystallographic communications'
_journal_page_first o854
_journal_page_last 5
_journal_paper_doi 10.1107/S2056989015019167
_journal_volume 71
_journal_year 2015
_chemical_formula_iupac 'C7 H7 N2 +, Br -'
_chemical_formula_moiety 'C7 H7 N2 +, Br -'
_chemical_formula_sum 'C7 H7 Br N2'
_chemical_formula_weight 199.06
_chemical_name_systematic
;
2-Cyano-1-methylpyridinium bromide
;
_space_group_crystal_system monoclinic
_space_group_IT_number 12
_space_group_name_Hall '-C 2y'
_space_group_name_H-M_alt 'C 1 2/m 1'
_atom_sites_solution_hydrogens geom
_atom_sites_solution_primary direct
_atom_sites_solution_secondary difmap
_audit_creation_method SHELXL-2014/7
_cell_angle_alpha 90
_cell_angle_beta 92.4190(10)
_cell_angle_gamma 90
_cell_formula_units_Z 4
_cell_length_a 13.3039(12)
_cell_length_b 6.5892(6)
_cell_length_c 9.3753(8)
_cell_measurement_reflns_used 9936
_cell_measurement_temperature 150.(2)
_cell_measurement_theta_max 29.1180
_cell_measurement_theta_min 2.1742
_cell_volume 821.13(13)
_computing_cell_refinement
;
<i>SAINT</i> (Bruker, 2014)
;
_computing_data_collection
;
<i>APEX2</i> (Bruker, 2014)
;
_computing_data_reduction
;
<i>SAINT</i> (Bruker, 2014) and <i>CELL_NOW</i> (Sheldrick,
2008a)
;
_computing_molecular_graphics
;
<i>DIAMOND</i> (Brandenburg & Putz, 2012)
;
_computing_publication_material
;
<i>SHELXTL</i> (Sheldrick, 2008b)
;
_computing_structure_refinement
;
<i>SHELXL2014</i> (Sheldrick, 2015b)
;
_computing_structure_solution
;
<i>SHELXT</i> (Sheldrick, 2015a)
;
_diffrn_ambient_temperature 150(2)
_diffrn_detector_area_resol_mean 8.3660
_diffrn_measured_fraction_theta_full 0.997
_diffrn_measured_fraction_theta_max 0.986
_diffrn_measurement_device_type 'Bruker SMART APEX CCD'
_diffrn_measurement_method '\f and \w scans'
_diffrn_radiation_monochromator graphite
_diffrn_radiation_type MoK\a
_diffrn_radiation_wavelength 0.71073
_diffrn_reflns_av_R_equivalents 0.0210
_diffrn_reflns_limit_h_max 18
_diffrn_reflns_limit_h_min -18
_diffrn_reflns_limit_k_max 8
_diffrn_reflns_limit_k_min -8
_diffrn_reflns_limit_l_max 12
_diffrn_reflns_limit_l_min -12
_diffrn_reflns_number 22367
_diffrn_reflns_theta_full 28.500
_diffrn_reflns_theta_max 29.118
_diffrn_reflns_theta_min 2.174
_exptl_absorpt_coefficient_mu 4.932
_exptl_absorpt_correction_T_max 0.74
_exptl_absorpt_correction_T_min 0.44
_exptl_absorpt_correction_type multi-scan
_exptl_absorpt_process_details
;
(<i>TWINABS</i>; Sheldrick, 2009)
;
_exptl_crystal_colour colourless
_exptl_crystal_density_diffrn 1.610
_exptl_crystal_density_method 'not measured'
_exptl_crystal_description block
_exptl_crystal_F_000 392
_exptl_crystal_size_max 0.197
_exptl_crystal_size_mid 0.149
_exptl_crystal_size_min 0.064
_refine_diff_density_max 0.514
_refine_diff_density_min -0.438
_refine_ls_extinction_method none
_refine_ls_goodness_of_fit_ref 1.022
_refine_ls_hydrogen_treatment constr
_refine_ls_matrix_type full
_refine_ls_number_parameters 62
_refine_ls_number_reflns 1179
_refine_ls_number_restraints 0
_refine_ls_restrained_S_all 1.022
_refine_ls_R_factor_all 0.0258
_refine_ls_R_factor_gt 0.0225
_refine_ls_shift/su_max 0.001
_refine_ls_shift/su_mean 0.000
_refine_ls_structure_factor_coef Fsqd
_refine_ls_weighting_details 'w=1/[\s^2^(Fo^2^)+(0.0234P)^2^] where P=(Fo^2^+2Fc^2^)/3'
_refine_ls_weighting_scheme calc
_refine_ls_wR_factor_gt 0.0473
_refine_ls_wR_factor_ref 0.0481
_reflns_number_gt 1084
_reflns_number_total 1179
_reflns_threshold_expression 'I > 2\s(I)'
_cod_data_source_file hb7523sup1.cif
_cod_data_source_block I
_cod_original_sg_symbol_H-M 'C 2/m'
_cod_database_code 2311318
_shelx_space_group_comment
;
The symmetry employed for this shelxl refinement is uniquely defined
by the following loop, which should always be used as a source of
symmetry information in preference to the above space-group names.
They are only intended as comments.
;
_shelx_estimated_absorpt_t_min 0.443
_shelx_estimated_absorpt_t_max 0.743

loop_
_space_group_symop_operation_xyz
'x, y, z'
'-x, y, -z'
'x+1/2, y+1/2, z'
'-x+1/2, y+1/2, -z'
'-x, -y, -z'
'x, -y, z'
'-x+1/2, -y+1/2, -z'
'x+1/2, -y+1/2, z'

loop_
_atom_site_type_symbol
_atom_site_label
_atom_site_fract_x
_atom_site_fract_y
_atom_site_fract_z
_atom_site_U_iso_or_equiv
_atom_site_adp_type
_atom_site_calc_flag
_atom_site_occupancy
N N1 0.29873(14) 0.0000 0.32868(18) 0.0177(4) Uani d 1
N N2 0.53530(17) 0.0000 0.1900(3) 0.0399(6) Uani d 1
C C1 0.36322(18) 0.0000 0.4616(2) 0.0239(5) Uani d 1
H H1A 0.3212 0.0177 0.5440 0.036 Uiso calc 0.5
H H1B 0.4118 0.1116 0.4584 0.036 Uiso calc 0.5
H H1C 0.3993 -0.1293 0.4701 0.036 Uiso calc 0.5
C C2 0.19853(17) 0.0000 0.3369(2) 0.0218(5) Uani d 1
H H2 0.1698 0.0000 0.4280 0.026 Uiso calc 1
C C3 0.13619(18) 0.0000 0.2157(2) 0.0269(5) Uani d 1
H H3 0.0652 0.0000 0.2229 0.032 Uiso calc 1
C C4 0.17863(19) 0.0000 0.0830(3) 0.0273(5) Uani d 1
H H4 0.1368 0.0000 -0.0017 0.033 Uiso calc 1
C C5 0.28191(18) 0.0000 0.0749(2) 0.0237(5) Uani d 1
H H5 0.3120 0.0000 -0.0152 0.028 Uiso calc 1
C C6 0.34090(17) 0.0000 0.1994(2) 0.0198(4) Uani d 1
C C7 0.44985(19) 0.0000 0.1969(3) 0.0280(5) Uani d 1
Br Br1 0.36532(2) 0.5000 0.29528(2) 0.02252(9) Uani d 1

loop_
_atom_site_aniso_label
_atom_site_aniso_U_11
_atom_site_aniso_U_22
_atom_site_aniso_U_33
_atom_site_aniso_U_12
_atom_site_aniso_U_13
_atom_site_aniso_U_23
N1 0.0207(9) 0.0176(8) 0.0152(9) 0.000 0.0033(7) 0.000
N2 0.0292(12) 0.0484(15) 0.0431(14) 0.000 0.0139(10) 0.000
C1 0.0261(12) 0.0271(12) 0.0182(11) 0.000 -0.0025(9) 0.000
C2 0.0220(11) 0.0245(11) 0.0196(11) 0.000 0.0076(8) 0.000
C3 0.0219(11) 0.0337(13) 0.0251(12) 0.000 0.0018(9) 0.000
C4 0.0300(13) 0.0314(13) 0.0203(11) 0.000 -0.0022(9) 0.000
C5 0.0315(13) 0.0232(11) 0.0170(10) 0.000 0.0085(9) 0.000
C6 0.0207(11) 0.0178(10) 0.0216(11) 0.000 0.0080(8) 0.000
C7 0.0274(13) 0.0294(13) 0.0280(13) 0.000 0.0104(10) 0.000
Br1 0.02982(14) 0.02142(12) 0.01687(12) 0.000 0.00747(8) 0.000

loop_
_atom_type_symbol
_atom_type_description
_atom_type_scat_dispersion_real
_atom_type_scat_dispersion_imag
_atom_type_scat_source
C C 0.0033 0.0016 'International Tables Vol C Tables 4.2.6.8 and 6.1.1.4'
H H 0.0000 0.0000 'International Tables Vol C Tables 4.2.6.8 and 6.1.1.4'
N N 0.0061 0.0033 'International Tables Vol C Tables 4.2.6.8 and 6.1.1.4'
Br Br -0.2901 2.4595 'International Tables Vol C Tables 4.2.6.8 and 6.1.1.4'

loop_
_geom_angle_atom_site_label_1
_geom_angle_atom_site_label_2
_geom_angle_atom_site_label_3
_geom_angle
C2 N1 C6 120.12(19)
C2 N1 C1 119.61(18)
C6 N1 C1 120.28(18)
N1 C1 H1A 109.5
N1 C1 H1B 109.5
H1A C1 H1B 109.5
N1 C1 H1C 109.5
H1A C1 H1C 109.5
H1B C1 H1C 109.5
N1 C2 C3 121.25(19)
N1 C2 H2 119.4
C3 C2 H2 119.4
C2 C3 C4 119.1(2)
C2 C3 H3 120.5
C4 C3 H3 120.5
C5 C4 C3 119.5(2)
C5 C4 H4 120.2
C3 C4 H4 120.2
C6 C5 C4 119.1(2)
C6 C5 H5 120.4
C4 C5 H5 120.4
N1 C6 C5 120.9(2)
N1 C6 C7 117.8(2)
C5 C6 C7 121.3(2)
N2 C7 C6 177.7(3)

loop_
_geom_bond_atom_site_label_1
_geom_bond_atom_site_label_2
_geom_bond_distance
N1 C2 1.339(3)
N1 C6 1.357(3)
N1 C1 1.482(3)
N2 C7 1.141(3)
C1 H1A 0.9800
C1 H1B 0.9800
C1 H1C 0.9800
C2 C3 1.378(3)
C2 H2 0.9500
C3 C4 1.388(3)
C3 H3 0.9500
C4 C5 1.379(3)
C4 H4 0.9500
C5 C6 1.379(3)
C5 H5 0.9500
C6 C7 1.451(3)

loop_
_geom_hbond_atom_site_label_D
_geom_hbond_atom_site_label_H
_geom_hbond_atom_site_label_A
_geom_hbond_site_symmetry_A
_geom_hbond_distance_DH
_geom_hbond_distance_HA
_geom_hbond_distance_DA
_geom_hbond_angle_DHA
C5 H5 N2 5_655 0.95 2.66 3.549(3) 155
C1 H1A Br1 7_556 0.98 2.96 3.876(2) 156
C2 H2 Br1 7_556 0.95 2.66 3.586(2) 166
C3 H3 Br1 3_445 0.95 2.77 3.711(2) 170

loop_
_geom_torsion_atom_site_label_1
_geom_torsion_atom_site_label_2
_geom_torsion_atom_site_label_3
_geom_torsion_atom_site_label_4
_geom_torsion
C6 N1 C2 C3 0.000000
C1 N1 C2 C3 180.000000
N1 C2 C3 C4 0.000000
C2 C3 C4 C5 0.000000
C3 C4 C5 C6 0.000000
C2 N1 C6 C5 0.000000
C1 N1 C6 C5 180.000000
C2 N1 C6 C7 180.000000
C1 N1 C6 C7 0.000000
C4 C5 C6 N1 0.000000
C4 C5 C6 C7 180.0
